data_7012300
loop_
_publ_author_name
'Dersch, Roland K.'
'Jungclas, Henrik'
'Lindsell, W. Edward'
'Rosair, Georgina M.'

_publ_section_title
;
 Synthesis and structures of monocyclopentadienylniobium complexes with
 bi- and tri-dentate dithiolate ligandsElectronic supplementary
 information (ESI) available: NMR data for compounds 1 and 2 in
 d8-toluene; cyclic voltammogram of compound 1; ESR spectrum of reduced
 compound 1. See http://www.rsc.org/suppdata/dt/b2/b209823g/
;
_journal_issue 1
_journal_name_full 'Dalton Transactions'
_journal_page_first 126
_journal_paper_doi 10.1039/b209823g
_journal_year 2003
_chemical_formula_moiety '(Nb 5+), (C5 H5 1-), (S4 C6 H12 2-)'
_chemical_formula_sum 'C11 H17 Nb S4'
_chemical_formula_weight 370.40
_chemical_name_systematic
;
?
;
_space_group_IT_number 14
_symmetry_cell_setting monoclinic
_symmetry_space_group_name_Hall '-P 2yn'
_symmetry_space_group_name_H-M 'P 1 21/n 1'
_atom_sites_solution_hydrogens geom
_atom_sites_solution_primary direct
_atom_sites_solution_secondary difmap
_audit_creation_method SHELXL-97
_cell_angle_alpha 90.00
_cell_angle_beta 95.37(3)
_cell_angle_gamma 90.00
_cell_formula_units_Z 4
_cell_length_a 10.101(3)
_cell_length_b 12.739(4)
_cell_length_c 11.188(4)
_cell_measurement_reflns_used 36
_cell_measurement_temperature 160(2)
_cell_measurement_theta_max 12.88
_cell_measurement_theta_min 3.17
_cell_volume 1433.3(8)
_computing_cell_refinement 'Bruker XSCANS'
_computing_data_collection 'Bruker XSCANS'
_computing_data_reduction 'Bruker SHELXTL'
_computing_molecular_graphics 'Bruker SHELXTL'
_computing_publication_material 'Bruker SHELXTL'
_computing_structure_refinement 'SHELXL-97 (Sheldrick, 1997)'
_computing_structure_solution 'SHELXS-97 (Sheldrick, 1990)'
_diffrn_ambient_temperature 160(2)
_diffrn_measured_fraction_theta_full 0.992
_diffrn_measured_fraction_theta_max 0.992
_diffrn_measurement_device_type 'Bruker P4'
_diffrn_measurement_method '\w scans'
_diffrn_radiation_monochromator graphite
_diffrn_radiation_source 'fine-focus sealed tube'
_diffrn_radiation_type MoK\a
_diffrn_radiation_wavelength 0.71073
_diffrn_reflns_av_R_equivalents 0.1721
_diffrn_reflns_av_sigmaI/netI 0.1635
_diffrn_reflns_limit_h_max 12
_diffrn_reflns_limit_h_min -1
_diffrn_reflns_limit_k_max 1
_diffrn_reflns_limit_k_min -15
_diffrn_reflns_limit_l_max 13
_diffrn_reflns_limit_l_min -13
_diffrn_reflns_number 3244
_diffrn_reflns_theta_full 25.01
_diffrn_reflns_theta_max 25.01
_diffrn_reflns_theta_min 2.43
_diffrn_standards_decay_% 0
_diffrn_standards_interval_count 97
_diffrn_standards_number 3
_exptl_absorpt_coefficient_mu 1.394
_exptl_absorpt_correction_T_max 0.7330
_exptl_absorpt_correction_T_min 0.3844
_exptl_absorpt_correction_type psi-scan
_exptl_absorpt_process_details 'North et al., 1968'
_exptl_crystal_colour dark_red
_exptl_crystal_density_diffrn 1.716
_exptl_crystal_density_method 'not measured'
_exptl_crystal_description plate
_exptl_crystal_F_000 752
_exptl_crystal_size_max 0.18
_exptl_crystal_size_mid 0.16
_exptl_crystal_size_min 0.06
_refine_diff_density_max 4.546
_refine_diff_density_min -3.098
_refine_diff_density_rms 0.570
_refine_ls_extinction_method none
_refine_ls_goodness_of_fit_ref 1.389
_refine_ls_hydrogen_treatment mixed
_refine_ls_matrix_type full
_refine_ls_number_parameters 116
_refine_ls_number_reflns 2508
_refine_ls_number_restraints 0
_refine_ls_restrained_S_all 1.389
_refine_ls_R_factor_all 0.2239
_refine_ls_R_factor_gt 0.1275
_refine_ls_shift/su_max 0.000
_refine_ls_shift/su_mean 0.000
_refine_ls_structure_factor_coef Fsqd
_refine_ls_weighting_details 'calc w1/[\s^2^(Fo^2^)+(0.2000P)^2^+0.0000P] where P(Fo^2^+2Fc^2^)/3'
_refine_ls_weighting_scheme calc
_refine_ls_wR_factor_gt 0.3060
_refine_ls_wR_factor_ref 0.4358
_reflns_number_gt 1353
_reflns_number_total 2508
_reflns_threshold_expression >2sigma(I)
_cod_data_source_file b209823g.txt
_cod_data_source_block 1(194704)
_cod_depositor_comments
;
The following automatic conversions were performed:
'_symmetry_cell_setting' value 'Monoclinic' changed to 'monoclinic'
according to '/home/saulius/struct/CIF-dictionaries/cif_core.dic'
dictionary named 'cif_core.dic' version 2.4.1 from 2010-06-29.

Automatic conversion script
Id: cif_fix_enum 1527 2010-12-29 10:47:43Z saulius 
;
_cod_original_sg_symbol_H-M P2(1)/n
_cod_database_code 7012300

loop_
_symmetry_equiv_pos_as_xyz
'x, y, z'
'-x+1/2, y+1/2, -z+1/2'
'-x, -y, -z'
'x-1/2, -y-1/2, z-1/2'

loop_
_atom_site_label
_atom_site_type_symbol
_atom_site_fract_x
_atom_site_fract_y
_atom_site_fract_z
_atom_site_U_iso_or_equiv
_atom_site_adp_type
_atom_site_occupancy
_atom_site_symmetry_multiplicity
_atom_site_calc_flag
_atom_site_refinement_flags
_atom_site_disorder_assembly
_atom_site_disorder_group
Nb1 Nb 0.22639(19) 0.75142(15) 0.48566(18) 0.0233(7) Uani 1 1 d . . .
S2 S 0.2920(6) 0.8697(5) 0.6486(5) 0.0312(15) Uani 1 1 d . . .
S1 S 0.1545(6) 0.9100(5) 0.3754(6) 0.0358(16) Uani 1 1 d . . .
C1 C 0.288(3) 1.002(2) 0.410(2) 0.043(7) Uani 1 1 d . . .
H1A H 0.3731 0.9638 0.4159 0.051 Uiso 1 1 calc R . .
H1B H 0.2885 1.0525 0.3422 0.051 Uiso 1 1 calc R . .
C2 C 0.277(3) 1.0653(18) 0.529(3) 0.052(8) Uani 1 1 d . . .
H2A H 0.3670 1.0894 0.5603 0.062 Uiso 1 1 calc R . .
H2B H 0.2209 1.1281 0.5114 0.062 Uiso 1 1 calc R . .
C3 C 0.217(3) 0.9972(18) 0.623(2) 0.038(7) Uani 1 1 d . . .
H3A H 0.1215 0.9875 0.5986 0.046 Uiso 1 1 calc R . .
H3B H 0.2250 1.0359 0.7004 0.046 Uiso 1 1 calc R . .
S3 S 0.3689(6) 0.7414(5) 0.3237(5) 0.0325(15) Uani 1 1 d . . .
S4 S 0.3921(6) 0.6463(4) 0.5984(5) 0.0290(15) Uani 1 1 d . . .
C4 C 0.483(3) 0.6300(19) 0.349(2) 0.042(7) Uani 1 1 d . . .
H4A H 0.4337 0.5671 0.3715 0.051 Uiso 1 1 calc R . .
H4B H 0.5245 0.6140 0.2740 0.051 Uiso 1 1 calc R . .
C6 C 0.549(3) 0.707(2) 0.564(3) 0.049(7) Uiso 1 1 d . . .
H6A H 0.5372 0.7835 0.5533 0.058 Uiso 1 1 calc R . .
H6B H 0.6187 0.6948 0.6311 0.058 Uiso 1 1 calc R . .
C5 C 0.591(3) 0.658(2) 0.449(3) 0.053(8) Uiso 1 1 d . . .
H5A H 0.6412 0.5930 0.4718 0.064 Uiso 1 1 calc R . .
H5B H 0.6540 0.7069 0.4155 0.064 Uiso 1 1 calc R . .
C11 C -0.001(2) 0.7228(15) 0.5417(18) 0.037(6) Uani 1 1 d G . .
H11 H -0.0404 0.7721 0.5913 0.044 Uiso 1 1 calc R . .
C12 C -0.011(2) 0.7238(14) 0.4142(18) 0.049(7) Uiso 1 1 d G . .
H12 H -0.0576 0.7738 0.3636 0.059 Uiso 1 1 calc R . .
C13 C 0.062(2) 0.6367(17) 0.3758(18) 0.051(8) Uiso 1 1 d G . .
H13 H 0.0727 0.6184 0.2949 0.061 Uiso 1 1 calc R . .
C14 C 0.1170(18) 0.5820(14) 0.479(3) 0.12(2) Uani 1 1 d G . .
H14 H 0.1703 0.5205 0.4800 0.149 Uiso 1 1 calc R . .
C15 C 0.078(2) 0.6352(19) 0.5820(18) 0.12(2) Uani 1 1 d G . .
H15 H 0.1005 0.6156 0.6632 0.149 Uiso 1 1 calc R . .

loop_
_atom_site_aniso_label
_atom_site_aniso_U_11
_atom_site_aniso_U_22
_atom_site_aniso_U_33
_atom_site_aniso_U_23
_atom_site_aniso_U_13
_atom_site_aniso_U_12
Nb1 0.0239(11) 0.0256(11) 0.0211(11) -0.0005(9) 0.0063(8) -0.0038(9)
S2 0.036(3) 0.034(3) 0.023(3) -0.007(3) 0.003(3) -0.001(3)
S1 0.040(4) 0.037(3) 0.031(4) 0.003(3) 0.005(3) 0.013(3)
C1 0.056(18) 0.029(13) 0.047(17) 0.004(12) 0.026(14) -0.010(12)
C2 0.07(2) 0.014(12) 0.07(2) 0.025(13) 0.035(17) 0.012(12)
C3 0.060(17) 0.021(12) 0.039(15) -0.008(11) 0.032(13) -0.011(11)
S3 0.038(3) 0.036(3) 0.024(3) -0.001(3) 0.010(3) 0.007(3)
S4 0.039(3) 0.024(3) 0.025(3) 0.006(3) 0.004(3) 0.003(3)
C4 0.066(18) 0.024(12) 0.041(16) -0.007(11) 0.027(14) 0.007(12)
C11 0.033(14) 0.027(13) 0.054(18) -0.010(12) 0.022(13) -0.004(10)
C14 0.05(2) 0.08(3) 0.26(7) -0.09(4) 0.08(3) -0.05(2)
C15 0.06(3) 0.22(6) 0.09(3) 0.02(4) -0.05(2) -0.07(3)

loop_
_atom_type_symbol
_atom_type_description
_atom_type_scat_dispersion_real
_atom_type_scat_dispersion_imag
_atom_type_scat_source
Nb Nb -2.0727 0.6215 'International Tables Vol C Tables 4.2.6.8 and 6.1.1.4'
S S 0.1246 0.1234 'International Tables Vol C Tables 4.2.6.8 and 6.1.1.4'
C C 0.0033 0.0016 'International Tables Vol C Tables 4.2.6.8 and 6.1.1.4'
H H 0.0000 0.0000 'International Tables Vol C Tables 4.2.6.8 and 6.1.1.4'

loop_
_geom_angle_atom_site_label_1
_geom_angle_atom_site_label_2
_geom_angle_atom_site_label_3
_geom_angle
_geom_angle_site_symmetry_1
_geom_angle_site_symmetry_3
_geom_angle_publ_flag
S4 Nb1 S2 79.8(2) . . y
S4 Nb1 S3 86.0(2) . . y
S2 Nb1 S3 117.3(2) . . y
S4 Nb1 C14 79.2(5) . . ?
S2 Nb1 C14 132.2(7) . . ?
S3 Nb1 C14 103.5(6) . . ?
S4 Nb1 C15 81.8(5) . . ?
S2 Nb1 C15 100.6(6) . . ?
S3 Nb1 C15 137.3(7) . . ?
C14 Nb1 C15 34.0(3) . . ?
S4 Nb1 S1 152.2(2) . . y
S2 Nb1 S1 85.0(2) . . y
S3 Nb1 S1 80.5(2) . . y
C14 Nb1 S1 127.5(6) . . ?
C15 Nb1 S1 124.1(6) . . ?
S4 Nb1 C13 109.6(6) . . ?
S2 Nb1 C13 151.3(4) . . ?
S3 Nb1 C13 90.8(4) . . ?
C14 Nb1 C13 33.9(3) . . ?
C15 Nb1 C13 56.1(3) . . ?
S1 Nb1 C13 94.8(6) . . ?
S4 Nb1 C11 113.8(6) . . ?
S2 Nb1 C11 95.6(4) . . ?
S3 Nb1 C11 144.7(5) . . ?
C14 Nb1 C11 56.1(3) . . ?
C15 Nb1 C11 33.7(2) . . ?
S1 Nb1 C11 90.6(6) . . ?
C13 Nb1 C11 55.7(3) . . ?
S4 Nb1 C12 133.9(4) . . ?
S2 Nb1 C12 121.5(5) . . ?
S3 Nb1 C12 112.1(5) . . ?
C14 Nb1 C12 55.9(3) . . ?
C15 Nb1 C12 55.8(3) . . ?
S1 Nb1 C12 73.9(4) . . ?
C13 Nb1 C12 33.5(3) . . ?
C11 Nb1 C12 33.4(2) . . ?
C3 S2 Nb1 111.3(9) . . y
C1 S1 Nb1 104.6(10) . . y
C2 C1 S1 114.1(16) . . ?
C2 C1 H1A 108.7 . . ?
S1 C1 H1A 108.7 . . ?
C2 C1 H1B 108.7 . . ?
S1 C1 H1B 108.7 . . ?
H1A C1 H1B 107.6 . . ?
C3 C2 C1 111(2) . . ?
C3 C2 H2A 109.4 . . ?
C1 C2 H2A 109.4 . . ?
C3 C2 H2B 109.4 . . ?
C1 C2 H2B 109.4 . . ?
H2A C2 H2B 108.0 . . ?
C2 C3 S2 115.5(16) . . ?
C2 C3 H3A 108.4 . . ?
S2 C3 H3A 108.4 . . ?
C2 C3 H3B 108.4 . . ?
S2 C3 H3B 108.4 . . ?
H3A C3 H3B 107.5 . . ?
C4 S3 Nb1 109.7(8) . . y
C6 S4 Nb1 103.2(10) . . y
C5 C4 S3 109.0(18) . . ?
C5 C4 H4A 109.9 . . ?
S3 C4 H4A 109.9 . . ?
C5 C4 H4B 109.9 . . ?
S3 C4 H4B 109.9 . . ?
H4A C4 H4B 108.3 . . ?
C5 C6 S4 109(2) . . ?
C5 C6 H6A 110.0 . . ?
S4 C6 H6A 110.0 . . ?
C5 C6 H6B 110.0 . . ?
S4 C6 H6B 110.0 . . ?
H6A C6 H6B 108.3 . . ?
C6 C5 C4 119(2) . . ?
C6 C5 H5A 107.7 . . ?
C4 C5 H5A 107.7 . . ?
C6 C5 H5B 107.7 . . ?
C4 C5 H5B 107.7 . . ?
H5A C5 H5B 107.1 . . ?
C12 C11 C15 108.0 . . ?
C12 C11 Nb1 73.8(9) . . ?
C15 C11 Nb1 71.9(9) . . ?
C12 C11 H11 126.0 . . ?
C15 C11 H11 126.0 . . ?
Nb1 C11 H11 120.1 . . ?
C13 C12 C11 108.0 . . ?
C13 C12 Nb1 72.3(8) . . ?
C11 C12 Nb1 72.8(8) . . ?
C13 C12 H12 126.0 . . ?
C11 C12 H12 126.0 . . ?
Nb1 C12 H12 120.7 . . ?
C12 C13 C14 108.0 . . ?
C12 C13 Nb1 74.2(8) . . ?
C14 C13 Nb1 72.0(9) . . ?
C12 C13 H13 126.0 . . ?
C14 C13 H13 126.0 . . ?
Nb1 C13 H13 119.7 . . ?
C13 C14 C15 108.0 . . ?
C13 C14 Nb1 74.2(9) . . ?
C15 C14 Nb1 73.3(8) . . ?
C13 C14 H14 126.0 . . ?
C15 C14 H14 126.0 . . ?
Nb1 C14 H14 118.5 . . ?
C14 C15 C11 108.0 . . ?
C14 C15 Nb1 72.7(8) . . ?
C11 C15 Nb1 74.4(8) . . ?
C14 C15 H15 126.0 . . ?
C11 C15 H15 126.0 . . ?
Nb1 C15 H15 118.8 . . ?

loop_
_geom_bond_atom_site_label_1
_geom_bond_atom_site_label_2
_geom_bond_distance
_geom_bond_site_symmetry_2
_geom_bond_publ_flag
Nb1 S1 2.441(7) . y
Nb1 S2 2.410(6) . y
Nb1 S3 2.420(6) . y
Nb1 S4 2.406(6) . y
Nb1 C14 2.42(2) . ?
Nb1 C15 2.43(2) . ?
Nb1 C13 2.45(2) . ?
Nb1 C11 2.46(2) . ?
Nb1 C12 2.48(2) . ?
S2 C3 1.80(3) . y
S1 C1 1.80(3) . y
C1 C2 1.57(4) . ?
C1 H1A 0.9900 . ?
C1 H1B 0.9900 . ?
C2 C3 1.54(3) . ?
C2 H2A 0.9900 . ?
C2 H2B 0.9900 . ?
C3 H3A 0.9900 . ?
C3 H3B 0.9900 . ?
S3 C4 1.83(3) . y
S4 C6 1.84(3) . y
C4 C5 1.54(4) . ?
C4 H4A 0.9900 . ?
C4 H4B 0.9900 . ?
C6 C5 1.52(4) . ?
C6 H6A 0.9900 . ?
C6 H6B 0.9900 . ?
C5 H5A 0.9900 . ?
C5 H5B 0.9900 . ?
C11 C12 1.4200 . ?
C11 C15 1.4200 . ?
C11 H11 0.9500 . ?
C12 C13 1.4200 . ?
C12 H12 0.9500 . ?
C13 C14 1.4200 . ?
C13 H13 0.9500 . ?
C14 C15 1.4200 . ?
C14 H14 0.9500 . ?
C15 H15 0.9500 . ?

loop_
_geom_torsion_atom_site_label_1
_geom_torsion_atom_site_label_2
_geom_torsion_atom_site_label_3
_geom_torsion_atom_site_label_4
_geom_torsion
_geom_torsion_site_symmetry_1
_geom_torsion_site_symmetry_2
_geom_torsion_site_symmetry_3
_geom_torsion_site_symmetry_4
_geom_torsion_publ_flag
S4 Nb1 S2 C3 172.3(8) . . . . ?
S3 Nb1 S2 C3 92.3(8) . . . . ?
C14 Nb1 S2 C3 -122.5(9) . . . . ?
C15 Nb1 S2 C3 -108.2(10) . . . . ?
S1 Nb1 S2 C3 15.7(8) . . . . ?
C13 Nb1 S2 C3 -75.3(15) . . . . ?
C11 Nb1 S2 C3 -74.5(10) . . . . ?
C12 Nb1 S2 C3 -51.9(9) . . . . ?
S4 Nb1 S1 C1 -12.9(10) . . . . ?
S2 Nb1 S1 C1 43.9(8) . . . . ?
S3 Nb1 S1 C1 -74.9(8) . . . . ?
C14 Nb1 S1 C1 -174.6(11) . . . . ?
C15 Nb1 S1 C1 143.3(11) . . . . ?
C13 Nb1 S1 C1 -164.9(9) . . . . ?
C11 Nb1 S1 C1 139.4(9) . . . . ?
C12 Nb1 S1 C1 168.7(10) . . . . ?
Nb1 S1 C1 C2 -85.6(19) . . . . ?
S1 C1 C2 C3 34(3) . . . . ?
C1 C2 C3 S2 50(3) . . . . ?
Nb1 S2 C3 C2 -74(2) . . . . ?
S4 Nb1 S3 C4 19.8(10) . . . . ?
S2 Nb1 S3 C4 96.2(10) . . . . ?
C14 Nb1 S3 C4 -58.0(11) . . . . ?
C15 Nb1 S3 C4 -53.4(12) . . . . ?
S1 Nb1 S3 C4 175.4(10) . . . . ?
C13 Nb1 S3 C4 -89.8(11) . . . . ?
C11 Nb1 S3 C4 -107.1(13) . . . . ?
C12 Nb1 S3 C4 -116.4(11) . . . . ?
S2 Nb1 S4 C6 -75.1(10) . . . . ?
S3 Nb1 S4 C6 43.5(10) . . . . ?
C14 Nb1 S4 C6 148.1(12) . . . . ?
C15 Nb1 S4 C6 -177.5(11) . . . . ?
S1 Nb1 S4 C6 -17.3(11) . . . . ?
C13 Nb1 S4 C6 133.0(10) . . . . ?
C11 Nb1 S4 C6 -166.8(10) . . . . ?
C12 Nb1 S4 C6 160.6(12) . . . . ?
Nb1 S3 C4 C5 -74.4(19) . . . . ?
Nb1 S4 C6 C5 -87(2) . . . . ?
S4 C6 C5 C4 37(3) . . . . ?
S3 C4 C5 C6 47(3) . . . . ?
S4 Nb1 C11 C12 -135.1(9) . . . . ?
S2 Nb1 C11 C12 143.6(8) . . . . ?
S3 Nb1 C11 C12 -15.7(14) . . . . ?
S1 Nb1 C11 C12 58.6(9) . . . . ?
S4 Nb1 C11 C15 -19.4(10) . . . . ?
S2 Nb1 C11 C15 -100.7(9) . . . . ?
S3 Nb1 C11 C15 100.0(15) . . . . ?
S1 Nb1 C11 C15 174.3(9) . . . . ?
C15 C11 C12 C13 0.0 . . . . ?
Nb1 C11 C12 C13 64.2(8) . . . . ?
C15 C11 C12 Nb1 -64.2(8) . . . . ?
S4 Nb1 C12 C13 -52.3(12) . . . . ?
S2 Nb1 C12 C13 -159.8(9) . . . . ?
S3 Nb1 C12 C13 54.3(8) . . . . ?
S1 Nb1 C12 C13 126.7(10) . . . . ?
S4 Nb1 C12 C11 63.7(12) . . . . ?
S2 Nb1 C12 C11 -43.8(9) . . . . ?
S3 Nb1 C12 C11 170.3(8) . . . . ?
S1 Nb1 C12 C11 -117.3(10) . . . . ?
C11 C12 C13 C14 0.0 . . . . ?
Nb1 C12 C13 C14 64.5(9) . . . . ?
C11 C12 C13 Nb1 -64.5(9) . . . . ?
S4 Nb1 C13 C12 142.8(8) . . . . ?
S2 Nb1 C13 C12 37.7(18) . . . . ?
S3 Nb1 C13 C12 -131.2(8) . . . . ?
S1 Nb1 C13 C12 -50.7(8) . . . . ?
S4 Nb1 C13 C14 27.3(9) . . . . ?
S2 Nb1 C13 C14 -77.7(19) . . . . ?
S3 Nb1 C13 C14 113.4(9) . . . . ?
S1 Nb1 C13 C14 -166.1(9) . . . . ?
C12 C13 C14 C15 0.0 . . . . ?
Nb1 C13 C14 C15 66.0(8) . . . . ?
C12 C13 C14 Nb1 -66.0(8) . . . . ?
S4 Nb1 C14 C13 -153.9(10) . . . . ?
S2 Nb1 C14 C13 140.7(10) . . . . ?
S3 Nb1 C14 C13 -70.7(8) . . . . ?
S1 Nb1 C14 C13 17.6(12) . . . . ?
S4 Nb1 C14 C15 91.2(10) . . . . ?
S2 Nb1 C14 C15 25.8(10) . . . . ?
S3 Nb1 C14 C15 174.4(8) . . . . ?
S1 Nb1 C14 C15 -97.3(13) . . . . ?
C13 C14 C15 C11 0.0 . . . . ?
Nb1 C14 C15 C11 66.6(9) . . . . ?
C13 C14 C15 Nb1 -66.6(9) . . . . ?
C12 C11 C15 C14 0.0 . . . . ?
Nb1 C11 C15 C14 -65.5(8) . . . . ?
C12 C11 C15 Nb1 65.5(8) . . . . ?
S4 Nb1 C15 C14 -82.9(10) . . . . ?
S2 Nb1 C15 C14 -160.8(9) . . . . ?
S3 Nb1 C15 C14 -8.0(12) . . . . ?
S1 Nb1 C15 C14 108.1(12) . . . . ?
S4 Nb1 C15 C11 162.1(9) . . . . ?
S2 Nb1 C15 C11 84.2(8) . . . . ?
S3 Nb1 C15 C11 -123.0(11) . . . . ?
S1 Nb1 C15 C11 -6.9(12) . . . . ?
